data_7032100
loop_
_publ_author_name
'Chutia, R.'
'Das, G.'

_publ_section_title
;
 Hydrogen and halogen bonding in a concerted act of anion recognition:
 F(-) induced atmospheric CO2 uptake by an iodophenyl functionalized
 simple urea receptor.
;
_journal_issue 41
_journal_name_full 'Dalton transactions (Cambridge, England : 2003)'
_journal_page_first 15628
_journal_page_last 15637
_journal_paper_doi 10.1039/c4dt00940a
_journal_volume 43
_journal_year 2014
_chemical_formula_moiety 'C13 H10 Br2 N2 O'
_chemical_formula_sum 'C13 H10 Br2 N2 O'
_chemical_formula_weight 370.03
_chemical_name_systematic
; 
 ? 
;
_space_group_IT_number 15
_symmetry_cell_setting monoclinic
_symmetry_space_group_name_Hall '-C 2yc'
_symmetry_space_group_name_H-M 'C 1 2/c 1'
_atom_sites_solution_hydrogens geom
_atom_sites_solution_primary direct
_atom_sites_solution_secondary difmap
_audit_creation_method SHELXL-97
_cell_angle_alpha 90.00
_cell_angle_beta 95.469(4)
_cell_angle_gamma 90.00
_cell_formula_units_Z 4
_cell_length_a 28.0636(16)
_cell_length_b 4.6085(3)
_cell_length_c 10.0857(6)
_cell_measurement_reflns_used 1632
_cell_measurement_temperature 298(2)
_cell_measurement_theta_max 26.00
_cell_measurement_theta_min 2.92
_cell_volume 1298.46(14)
_computing_cell_refinement 'Bruker SMART'
_computing_data_collection 'Bruker SMART'
_computing_data_reduction 'Bruker SAINT'
_computing_molecular_graphics 'Bruker SHELXTL'
_computing_publication_material 'Bruker SHELXTL'
_computing_structure_refinement 'SHELXL-97 (Sheldrick, 1997)'
_computing_structure_solution 'SHELXS-97 (Sheldrick, 1990)'
_diffrn_ambient_temperature 298(2)
_diffrn_measured_fraction_theta_full 0.991
_diffrn_measured_fraction_theta_max 0.991
_diffrn_measurement_device_type 'CCD area detector'
_diffrn_measurement_method 'phi and omega scans'
_diffrn_radiation_monochromator graphite
_diffrn_radiation_source 'fine-focus sealed tube'
_diffrn_radiation_type MoK\a
_diffrn_radiation_wavelength 0.71073
_diffrn_reflns_av_R_equivalents 0.0488
_diffrn_reflns_av_unetI/netI 0.0330
_diffrn_reflns_limit_h_max 36
_diffrn_reflns_limit_h_min -36
_diffrn_reflns_limit_k_max 6
_diffrn_reflns_limit_k_min -6
_diffrn_reflns_limit_l_max 13
_diffrn_reflns_limit_l_min -13
_diffrn_reflns_number 8968
_diffrn_reflns_theta_full 28.30
_diffrn_reflns_theta_max 28.30
_diffrn_reflns_theta_min 2.92
_exptl_absorpt_coefficient_mu 6.231
_exptl_absorpt_correction_T_max 0.343
_exptl_absorpt_correction_T_min 0.106
_exptl_absorpt_correction_type multi-scan
_exptl_absorpt_process_details SADABS
_exptl_crystal_colour colorless
_exptl_crystal_density_diffrn 1.893
_exptl_crystal_density_method 'not measured'
_exptl_crystal_description block
_exptl_crystal_F_000 720.0
_exptl_crystal_size_max 0.34
_exptl_crystal_size_mid 0.26
_exptl_crystal_size_min 0.17
_refine_diff_density_max 0.640
_refine_diff_density_min -0.607
_refine_diff_density_rms 0.078
_refine_ls_extinction_method none
_refine_ls_goodness_of_fit_ref 0.920
_refine_ls_matrix_type full
_refine_ls_number_parameters 83
_refine_ls_number_reflns 1596
_refine_ls_number_restraints 0
_refine_ls_restrained_S_all 0.920
_refine_ls_R_factor_all 0.0697
_refine_ls_R_factor_gt 0.0377
_refine_ls_shift/su_max 0.011
_refine_ls_shift/su_mean 0.001
_refine_ls_structure_factor_coef Fsqd
_refine_ls_weighting_details 'calc w=1/[\s^2^(Fo^2^)+(0.1000P)^2^+0.0000P] where P=(Fo^2^+2Fc^2^)/3'
_refine_ls_weighting_scheme calc
_refine_ls_wR_factor_gt 0.1119
_refine_ls_wR_factor_ref 0.1397
_reflns_number_gt 1040
_reflns_number_total 1596
_reflns_threshold_expression >2sigma(I)
_cod_data_source_file c4dt00940a2.cif
_cod_data_source_block Br_Urea_L
_cod_depositor_comments
;
The following automatic conversions were performed:

'_symmetry_cell_setting' value 'Monoclinic' changed to 'monoclinic'
according to
/usr/data/users/saulius/crontab/automatic-downloads/rss-feeds/RSC/lib/dictionaries/cif_core.dic
dictionary named 'cif_core.dic' version 2.4.2 from 2011-04-26.

Automatic conversion script
Id: cif_fix_values 2281 2013-09-26 08:29:07Z andrius 

 Adding full bibliography for 7032097--7032101.cif.
;
_cod_original_sg_symbol_H-M 'C2/c  '
_cod_database_code 7032100

loop_
_symmetry_equiv_pos_as_xyz
'x, y, z'
'-x, y, -z+1/2'
'x+1/2, y+1/2, z'
'-x+1/2, y+1/2, -z+1/2'
'-x, -y, -z'
'x, -y, z-1/2'
'-x+1/2, -y+1/2, -z'
'x+1/2, -y+1/2, z-1/2'

loop_
_atom_site_label
_atom_site_type_symbol
_atom_site_fract_x
_atom_site_fract_y
_atom_site_fract_z
_atom_site_U_iso_or_equiv
_atom_site_adp_type
_atom_site_occupancy
_atom_site_symmetry_multiplicity
_atom_site_calc_flag
_atom_site_refinement_flags
Br1 Br 0.294280(14) 0.01862(9) -0.16086(5) 0.0657(3) Uani 1 1 d .
C1 C 0.34764(11) 0.1660(7) -0.0517(3) 0.0395(7) Uani 1 1 d .
C5 C 0.43173(11) 0.1811(7) 0.0059(3) 0.0392(7) Uani 1 1 d .
H5 H 0.4624 0.1196 -0.0080 0.047 Uiso 1 1 calc R
C3 C 0.37980(14) 0.4787(7) 0.1213(4) 0.0469(9) Uani 1 1 d .
H3 H 0.3754 0.6158 0.1866 0.056 Uiso 1 1 calc R
C6 C 0.39282(13) 0.0689(7) -0.0714(4) 0.0448(8) Uani 1 1 d .
H6 H 0.3971 -0.0705 -0.1359 0.054 Uiso 1 1 calc R
C4 C 0.42558(10) 0.3834(6) 0.1036(3) 0.0343(7) Uani 1 1 d .
C2 C 0.34065(12) 0.3723(9) 0.0430(4) 0.0484(8) Uani 1 1 d .
H2 H 0.3100 0.4391 0.0541 0.058 Uiso 1 1 calc R
C7 C 0.5000 0.3470(9) 0.2500 0.0323(9) Uani 1 2 d S
N1 N 0.46507(11) 0.5084(5) 0.1822(3) 0.0397(7) Uani 1 1 d .
H1 H 0.4670 0.6944 0.1871 0.048 Uiso 1 1 calc R
O1 O 0.5000 0.0819(6) 0.2500 0.0435(9) Uani 1 2 d S

loop_
_atom_site_aniso_label
_atom_site_aniso_U_11
_atom_site_aniso_U_22
_atom_site_aniso_U_33
_atom_site_aniso_U_23
_atom_site_aniso_U_13
_atom_site_aniso_U_12
Br1 0.0398(3) 0.0782(4) 0.0740(4) -0.0095(2) -0.0207(2) -0.00588(16)
C1 0.0302(16) 0.0423(17) 0.0437(19) 0.0027(13) -0.0076(14) -0.0024(12)
C5 0.0275(15) 0.0419(17) 0.047(2) -0.0009(13) -0.0018(14) 0.0052(12)
C3 0.0371(19) 0.049(2) 0.054(2) -0.0093(15) 0.0012(17) 0.0076(13)
C6 0.0376(18) 0.0444(18) 0.050(2) -0.0054(15) -0.0089(16) 0.0050(14)
C4 0.0299(15) 0.0255(14) 0.0454(18) 0.0044(13) -0.0069(13) 0.0025(12)
C2 0.0271(16) 0.061(2) 0.056(2) -0.0026(18) 0.0018(15) 0.0088(15)
C7 0.026(2) 0.029(2) 0.040(2) 0.000 -0.0025(18) 0.000
N1 0.0346(15) 0.0225(12) 0.0586(19) -0.0003(10) -0.0128(14) 0.0020(9)
O1 0.0440(19) 0.0192(14) 0.063(2) 0.000 -0.0167(17) 0.000

loop_
_atom_type_symbol
_atom_type_description
_atom_type_scat_dispersion_real
_atom_type_scat_dispersion_imag
_atom_type_scat_source
C C 0.0033 0.0016 'International Tables Vol C Tables 4.2.6.8 and 6.1.1.4'
H H 0.0000 0.0000 'International Tables Vol C Tables 4.2.6.8 and 6.1.1.4'
N N 0.0061 0.0033 'International Tables Vol C Tables 4.2.6.8 and 6.1.1.4'
O O 0.0106 0.0060 'International Tables Vol C Tables 4.2.6.8 and 6.1.1.4'
Br Br -0.2901 2.4595 'International Tables Vol C Tables 4.2.6.8 and 6.1.1.4'

loop_
_geom_angle_atom_site_label_1
_geom_angle_atom_site_label_2
_geom_angle_atom_site_label_3
_geom_angle
_geom_angle_site_symmetry_1
_geom_angle_site_symmetry_3
C2 C1 C6 121.3(3) . .
C2 C1 Br1 119.6(2) . .
C6 C1 Br1 119.1(3) . .
C4 C5 C6 120.7(3) . .
C4 C5 H5 119.6 . .
C6 C5 H5 119.6 . .
C2 C3 C4 120.7(3) . .
C2 C3 H3 119.6 . .
C4 C3 H3 119.6 . .
C1 C6 C5 119.1(3) . .
C1 C6 H6 120.4 . .
C5 C6 H6 120.4 . .
C5 C4 C3 119.2(3) . .
C5 C4 N1 121.9(3) . .
C3 C4 N1 118.9(3) . .
C1 C2 C3 119.0(3) . .
C1 C2 H2 120.5 . .
C3 C2 H2 120.5 . .
O1 C7 N1 123.11(18) . 2_655
O1 C7 N1 123.11(18) . .
N1 C7 N1 113.8(4) 2_655 .
C7 N1 C4 123.0(2) . .
C7 N1 H1 118.5 . .
C4 N1 H1 118.5 . .

loop_
_geom_bond_atom_site_label_1
_geom_bond_atom_site_label_2
_geom_bond_distance
_geom_bond_site_symmetry_2
Br1 C1 1.898(3) .
C1 C2 1.375(5) .
C1 C6 1.377(5) .
C5 C4 1.379(4) .
C5 C6 1.381(5) .
C5 H5 0.9300 .
C3 C2 1.380(5) .
C3 C4 1.385(5) .
C3 H3 0.9300 .
C6 H6 0.9300 .
C4 N1 1.422(4) .
C2 H2 0.9300 .
C7 O1 1.222(5) .
C7 N1 1.362(3) 2_655
C7 N1 1.362(3) .
N1 H1 0.8600 .
